data_1570429
loop_
_publ_author_name
'Mazzarella, Daniele'
'Bortolato, Tommaso'
'Pelosi, Giorgio'
'Dell'Amico, Luca'

_publ_section_title
;
 Photocatalytic (3 + 2) dipolar cycloadditions of aziridines driven by
 visible-light.
;
_journal_issue 1
_journal_name_full 'Chemical science'
_journal_page_first 271
_journal_page_last 277
_journal_paper_doi 10.1039/d3sc05997a
_journal_volume 15
_journal_year 2023
_chemical_formula_moiety 'C32 H27 F N2 O2'
_chemical_formula_sum 'C32 H27 F N2 O2'
_chemical_formula_weight 490.55
_space_group_crystal_system monoclinic
_space_group_IT_number 15
_space_group_name_Hall '-C 2yc'
_space_group_name_H-M_alt 'C 1 2/c 1'
_atom_sites_solution_hydrogens difmap
_atom_sites_solution_primary dual
_audit_creation_date 2023-06-05
_audit_creation_method
;
Olex2 1.5
(compiled 2023.03.06 svn.rbb2c1857 for OlexSys, GUI svn.r6748)
;
_audit_update_record
;
2023-07-31 deposited with the CCDC.	2023-11-29 downloaded from the CCDC.
;
_cell_angle_alpha 90
_cell_angle_beta 112.0570(10)
_cell_angle_gamma 90
_cell_formula_units_Z 8
_cell_length_a 31.6910(6)
_cell_length_b 6.63290(10)
_cell_length_c 25.7816(5)
_cell_measurement_reflns_used 6827
_cell_measurement_temperature 200.00
_cell_measurement_theta_max 71.687
_cell_measurement_theta_min 3.010
_cell_volume 5022.74(16)
_computing_cell_refinement SHELXT
_computing_data_reduction SHELXT
_computing_molecular_graphics 'Olex2 1.5 (Dolomanov et al., 2009)'
_computing_publication_material 'Olex2 1.5 (Dolomanov et al., 2009)'
_computing_structure_refinement 'XL  (Sheldrick, 2008)'
_computing_structure_solution 'XT  (Sheldrick, 2015)'
_diffrn_ambient_temperature 200.00
_diffrn_measured_fraction_theta_full 1.000
_diffrn_measured_fraction_theta_max 0.998
_diffrn_measurement_device_type 'Bruker D8 Advance'
_diffrn_radiation_type CuK\a
_diffrn_radiation_wavelength 1.54178
_diffrn_reflns_av_R_equivalents 0.0717
_diffrn_reflns_av_unetI/netI 0.0370
_diffrn_reflns_Laue_measured_fraction_full 1.000
_diffrn_reflns_Laue_measured_fraction_max 0.998
_diffrn_reflns_limit_h_max 38
_diffrn_reflns_limit_h_min -38
_diffrn_reflns_limit_k_max 8
_diffrn_reflns_limit_k_min -7
_diffrn_reflns_limit_l_max 29
_diffrn_reflns_limit_l_min -31
_diffrn_reflns_number 34917
_diffrn_reflns_point_group_measured_fraction_full 1.000
_diffrn_reflns_point_group_measured_fraction_max 0.998
_diffrn_reflns_theta_full 67.679
_diffrn_reflns_theta_max 72.219
_diffrn_reflns_theta_min 3.009
_diffrn_source_current 1.0
_diffrn_source_power 0.05
_diffrn_source_voltage 50.0
_exptl_absorpt_coefficient_mu 0.692
_exptl_absorpt_correction_T_max 0.7536
_exptl_absorpt_correction_T_min 0.6489
_exptl_absorpt_correction_type multi-scan
_exptl_absorpt_process_details
;
SADABS-2016/2 (Bruker,2016/2) was used for absorption correction.
wR2(int) was 0.0997 before and 0.0717 after correction.
The Ratio of minimum to maximum transmission is 0.8611.
The \l/2 correction factor is Not present.
;
_exptl_crystal_colour colorless
_exptl_crystal_density_diffrn 1.297
_exptl_crystal_description block
_exptl_crystal_F_000 2064
_exptl_crystal_size_max .3
_exptl_crystal_size_mid .2
_exptl_crystal_size_min .2
_refine_diff_density_max 0.166
_refine_diff_density_min -0.230
_refine_diff_density_rms 0.044
_refine_ls_extinction_method none
_refine_ls_goodness_of_fit_ref 1.044
_refine_ls_hydrogen_treatment refall
_refine_ls_matrix_type full
_refine_ls_number_parameters 442
_refine_ls_number_reflns 4942
_refine_ls_number_restraints 0
_refine_ls_restrained_S_all 1.044
_refine_ls_R_factor_all 0.0643
_refine_ls_R_factor_gt 0.0412
_refine_ls_shift/su_max 0.001
_refine_ls_shift/su_mean 0.000
_refine_ls_structure_factor_coef Fsqd
_refine_ls_weighting_details 'w=1/[\s^2^(Fo^2^)+(0.0505P)^2^+1.4080P] where P=(Fo^2^+2Fc^2^)/3'
_refine_ls_weighting_scheme calc
_refine_ls_wR_factor_gt 0.0939
_refine_ls_wR_factor_ref 0.1059
_reflns_Friedel_coverage 0.000
_reflns_number_gt 3626
_reflns_number_total 4942
_reflns_threshold_expression 'I > 2\s(I)'
_cod_data_source_file d3sc05997a2.cif
_cod_data_source_block cu_tbr472_0m
_cod_depositor_comments 'Adding full bibliography for 1570429--1570431.cif.'
_cod_original_cell_volume 5022.73(16)
_cod_database_code 1570429
_shelx_shelxl_version_number 2019/1
_shelx_space_group_comment
;
The symmetry employed for this shelxl refinement is uniquely defined
by the following loop, which should always be used as a source of
symmetry information in preference to the above space-group names.
They are only intended as comments.
;
_olex2_refinement_description
;
;
_olex2_submission_special_instructions 'No special instructions were received'

loop_
_space_group_symop_operation_xyz
'x, y, z'
'-x, y, -z+1/2'
'x+1/2, y+1/2, z'
'-x+1/2, y+1/2, -z+1/2'
'-x, -y, -z'
'x, -y, z-1/2'
'-x+1/2, -y+1/2, -z'
'x+1/2, -y+1/2, z-1/2'

loop_
_atom_site_label
_atom_site_type_symbol
_atom_site_fract_x
_atom_site_fract_y
_atom_site_fract_z
_atom_site_U_iso_or_equiv
_atom_site_adp_type
_atom_site_occupancy
_atom_site_site_symmetry_order
_atom_site_calc_flag
_atom_site_refinement_flags_posn
_atom_site_refinement_flags_adp
_atom_site_refinement_flags_occupancy
_atom_site_disorder_assembly
_atom_site_disorder_group
F001 F 0.29781(4) -0.25555(18) 0.84136(6) 0.0638(4) Uani 1 1 d . . . . .
O002 O 0.41643(4) 0.03328(18) 0.65374(5) 0.0420(3) Uani 1 1 d . . . . .
O003 O 0.35955(4) 0.60862(18) 0.55758(5) 0.0394(3) Uani 1 1 d . . . . .
N004 N 0.38036(4) 0.2946(2) 0.59579(5) 0.0291(3) Uani 1 1 d . . . . .
N005 N 0.36417(4) 0.43428(19) 0.71879(5) 0.0266(3) Uani 1 1 d . . . . .
C006 C 0.42430(5) 0.3781(2) 0.68913(6) 0.0260(3) Uani 1 1 d . . . . .
C007 C 0.40760(5) 0.2110(2) 0.64638(6) 0.0284(3) Uani 1 1 d . . . . .
C008 C 0.44486(5) 0.4245(2) 0.79379(6) 0.0283(3) Uani 1 1 d . . . . .
C009 C 0.36356(5) 0.6158(2) 0.68590(6) 0.0268(3) Uani 1 1 d . . . . .
C00A C 0.40999(5) 0.3433(2) 0.73933(6) 0.0261(3) Uani 1 1 d . . . . .
C00B C 0.31617(5) 0.6623(2) 0.64390(6) 0.0289(3) Uani 1 1 d . . . . .
C00C C 0.39900(5) 0.5668(2) 0.65879(6) 0.0265(3) Uani 1 1 d . . . . .
C00D C 0.37717(5) 0.5028(2) 0.59828(6) 0.0294(3) Uani 1 1 d . . . . .
C00E C 0.33268(5) 0.2705(3) 0.78265(7) 0.0317(4) Uani 1 1 d . . . . .
C00F C 0.38854(5) 0.1564(3) 0.51051(6) 0.0326(4) Uani 1 1 d . . . . .
C00G C 0.34379(6) 0.4653(3) 0.76067(7) 0.0321(4) Uani 1 1 d . . . . .
C00H C 0.46234(5) 0.6206(3) 0.79936(7) 0.0345(4) Uani 1 1 d . . . . .
C00I C 0.46171(5) 0.2958(3) 0.83980(7) 0.0351(4) Uani 1 1 d . . . . .
C00J C 0.35846(6) 0.1790(3) 0.54391(7) 0.0361(4) Uani 1 1 d . . . . .
C00K C 0.30420(6) 0.1308(3) 0.74617(7) 0.0372(4) Uani 1 1 d . . . . .
C00L C 0.41066(6) -0.0251(3) 0.51181(7) 0.0387(4) Uani 1 1 d . . . . .
C00M C 0.28574(6) 0.5096(3) 0.61801(7) 0.0379(4) Uani 1 1 d . . . . .
C00N C 0.30376(6) 0.8603(3) 0.62823(7) 0.0383(4) Uani 1 1 d . . . . .
C00O C 0.39437(6) 0.3141(3) 0.47829(7) 0.0392(4) Uani 1 1 d . . . . .
C00P C 0.49541(6) 0.3597(3) 0.88973(7) 0.0415(4) Uani 1 1 d . . . . .
C00Q C 0.30888(6) -0.0811(3) 0.82158(8) 0.0438(5) Uani 1 1 d . . . . .
C00R C 0.51197(6) 0.5531(3) 0.89453(7) 0.0414(4) Uani 1 1 d . . . . .
C00S C 0.43846(6) -0.0489(3) 0.48140(8) 0.0445(5) Uani 1 1 d . . . . .
C00T C 0.49538(6) 0.6847(3) 0.84958(8) 0.0394(4) Uani 1 1 d . . . . .
C00U C 0.42250(7) 0.2898(3) 0.44841(8) 0.0448(5) Uani 1 1 d . . . . .
C00V C 0.44438(7) 0.1090(3) 0.44997(8) 0.0447(5) Uani 1 1 d . . . . .
C00W C 0.34861(6) 0.2296(3) 0.83948(8) 0.0440(5) Uani 1 1 d . . . . .
C00X C 0.29187(6) -0.0462(3) 0.76523(8) 0.0421(4) Uani 1 1 d . . . . .
C00Y C 0.23180(7) 0.7516(4) 0.56089(9) 0.0556(6) Uani 1 1 d . . . . .
C00Z C 0.33673(7) 0.0522(3) 0.85953(8) 0.0501(5) Uani 1 1 d . . . . .
C010 C 0.24371(7) 0.5544(4) 0.57680(8) 0.0497(5) Uani 1 1 d . . . . .
C011 C 0.26178(7) 0.9042(4) 0.58670(9) 0.0520(5) Uani 1 1 d . . . . .
H00C H 0.4190(6) 0.683(3) 0.6620(7) 0.029(4) Uiso 1 1 d . . . . .
H00A H 0.4066(5) 0.193(3) 0.7455(6) 0.025(4) Uiso 1 1 d . . . . .
H006 H 0.4577(6) 0.390(2) 0.7009(7) 0.030(4) Uiso 1 1 d . . . . .
H009 H 0.3747(5) 0.741(2) 0.7110(7) 0.028(4) Uiso 1 1 d . . . . .
H00I H 0.4494(6) 0.153(3) 0.8356(7) 0.036(5) Uiso 1 1 d . . . . .
H00E H 0.3508(6) 0.043(3) 0.5562(8) 0.045(5) Uiso 1 1 d . . . . .
H00B H 0.3637(6) 0.555(3) 0.7923(8) 0.038(5) Uiso 1 1 d . . . . .
H00D H 0.3159(6) 0.545(3) 0.7423(7) 0.033(4) Uiso 1 1 d . . . . .
H00M H 0.2941(7) 0.368(3) 0.6298(8) 0.048(6) Uiso 1 1 d . . . . .
H00R H 0.5348(6) 0.596(3) 0.9305(8) 0.040(5) Uiso 1 1 d . . . . .
H00N H 0.3242(7) 0.969(3) 0.6475(8) 0.046(5) Uiso 1 1 d . . . . .
H00T H 0.5076(7) 0.820(3) 0.8511(8) 0.044(5) Uiso 1 1 d . . . . .
H00W H 0.3686(8) 0.329(3) 0.8664(9) 0.057(6) Uiso 1 1 d . . . . .
H00K H 0.2929(6) 0.160(3) 0.7060(8) 0.045(5) Uiso 1 1 d . . . . .
H00F H 0.3305(6) 0.253(3) 0.5223(8) 0.036(5) Uiso 1 1 d . . . . .
H00O H 0.3781(7) 0.446(3) 0.4767(8) 0.045(5) Uiso 1 1 d . . . . .
H00U H 0.4258(7) 0.400(3) 0.4263(9) 0.055(6) Uiso 1 1 d . . . . .
H011 H 0.2531(8) 1.049(4) 0.5760(9) 0.061(6) Uiso 1 1 d . . . . .
H00S H 0.4534(7) -0.182(3) 0.4817(9) 0.058(6) Uiso 1 1 d . . . . .
H00L H 0.4058(7) -0.135(3) 0.5335(8) 0.047(5) Uiso 1 1 d . . . . .
H00P H 0.5067(7) 0.263(3) 0.9215(9) 0.059(6) Uiso 1 1 d . . . . .
H00X H 0.2718(7) -0.145(3) 0.7397(9) 0.054(6) Uiso 1 1 d . . . . .
H00V H 0.4631(8) 0.092(3) 0.4280(9) 0.061(6) Uiso 1 1 d . . . . .
H00H H 0.4524(7) 0.708(3) 0.7681(8) 0.044(5) Uiso 1 1 d . . . . .
H010 H 0.2243(8) 0.443(3) 0.5598(10) 0.063(7) Uiso 1 1 d . . . . .
H00Y H 0.2022(8) 0.778(4) 0.5313(10) 0.073(7) Uiso 1 1 d . . . . .
H00Z H 0.3467(8) 0.026(4) 0.9001(11) 0.076(7) Uiso 1 1 d . . . . .

loop_
_atom_site_aniso_label
_atom_site_aniso_U_11
_atom_site_aniso_U_22
_atom_site_aniso_U_33
_atom_site_aniso_U_23
_atom_site_aniso_U_13
_atom_site_aniso_U_12
F001 0.0621(7) 0.0550(8) 0.0776(9) 0.0251(6) 0.0299(7) -0.0061(6)
O002 0.0583(8) 0.0234(7) 0.0420(7) -0.0008(5) 0.0163(6) 0.0018(5)
O003 0.0446(7) 0.0414(7) 0.0328(6) 0.0105(5) 0.0150(5) 0.0111(5)
N004 0.0303(6) 0.0295(7) 0.0272(7) -0.0020(5) 0.0104(5) -0.0018(5)
N005 0.0250(6) 0.0278(7) 0.0284(6) 0.0035(5) 0.0114(5) 0.0022(5)
C006 0.0233(7) 0.0253(8) 0.0283(8) 0.0010(6) 0.0086(6) 0.0006(6)
C007 0.0303(8) 0.0259(9) 0.0313(8) 0.0003(6) 0.0142(6) -0.0006(6)
C008 0.0235(7) 0.0314(9) 0.0304(8) -0.0019(6) 0.0107(6) 0.0019(6)
C009 0.0262(7) 0.0245(8) 0.0295(8) -0.0002(6) 0.0101(6) 0.0012(6)
C00A 0.0254(7) 0.0238(8) 0.0284(8) 0.0012(6) 0.0094(6) 0.0005(6)
C00B 0.0275(7) 0.0332(9) 0.0275(8) 0.0025(6) 0.0120(6) 0.0054(6)
C00C 0.0273(7) 0.0217(8) 0.0309(8) 0.0017(6) 0.0112(6) 0.0004(6)
C00D 0.0269(7) 0.0324(9) 0.0316(8) 0.0035(7) 0.0140(6) 0.0022(6)
C00E 0.0253(7) 0.0382(10) 0.0350(9) 0.0025(7) 0.0152(6) 0.0029(6)
C00F 0.0327(8) 0.0378(10) 0.0242(7) -0.0038(7) 0.0073(6) -0.0063(7)
C00G 0.0303(8) 0.0359(10) 0.0324(9) 0.0002(7) 0.0144(7) 0.0020(7)
C00H 0.0304(8) 0.0335(10) 0.0377(9) -0.0030(7) 0.0107(7) 0.0011(7)
C00I 0.0322(8) 0.0417(11) 0.0306(9) 0.0024(7) 0.0108(7) 0.0006(7)
C00J 0.0360(9) 0.0429(11) 0.0286(8) -0.0065(7) 0.0111(7) -0.0089(8)
C00K 0.0390(9) 0.0410(11) 0.0351(9) 0.0006(8) 0.0179(7) 0.0005(7)
C00L 0.0422(9) 0.0390(10) 0.0339(9) 0.0035(8) 0.0132(8) -0.0016(8)
C00M 0.0326(8) 0.0398(11) 0.0373(9) 0.0010(8) 0.0085(7) -0.0004(7)
C00N 0.0355(9) 0.0384(11) 0.0407(10) 0.0043(8) 0.0140(7) 0.0071(8)
C00O 0.0447(10) 0.0372(10) 0.0356(9) 0.0016(7) 0.0151(8) 0.0004(8)
C00P 0.0330(9) 0.0600(13) 0.0293(9) 0.0040(9) 0.0090(7) 0.0025(8)
C00Q 0.0377(9) 0.0426(11) 0.0570(12) 0.0149(9) 0.0245(9) 0.0016(8)
C00R 0.0296(8) 0.0597(13) 0.0319(9) -0.0127(8) 0.0082(7) -0.0009(8)
C00S 0.0448(10) 0.0468(12) 0.0428(10) 0.0038(9) 0.0174(8) 0.0074(9)
C00T 0.0311(8) 0.0392(11) 0.0475(11) -0.0140(8) 0.0142(8) -0.0013(7)
C00U 0.0523(11) 0.0490(12) 0.0387(10) 0.0073(9) 0.0235(9) -0.0032(9)
C00V 0.0428(10) 0.0560(13) 0.0403(10) 0.0006(9) 0.0215(8) 0.0015(9)
C00W 0.0390(9) 0.0578(13) 0.0335(9) 0.0030(9) 0.0116(8) -0.0109(9)
C00X 0.0397(10) 0.0392(11) 0.0511(11) -0.0022(9) 0.0212(9) -0.0026(8)
C00Y 0.0347(10) 0.0738(16) 0.0469(12) 0.0102(10) 0.0022(9) 0.0129(10)
C00Z 0.0422(10) 0.0673(14) 0.0401(11) 0.0162(10) 0.0144(8) -0.0059(9)
C010 0.0349(10) 0.0608(14) 0.0439(11) -0.0021(10) 0.0039(8) -0.0031(9)
C011 0.0463(11) 0.0515(13) 0.0520(12) 0.0154(10) 0.0112(9) 0.0185(9)

loop_
_atom_type_symbol
_atom_type_description
_atom_type_scat_dispersion_real
_atom_type_scat_dispersion_imag
_atom_type_scat_source
C C 0.0181 0.0091 'International Tables Vol C Tables 4.2.6.8 and 6.1.1.4'
H H 0.0000 0.0000 'International Tables Vol C Tables 4.2.6.8 and 6.1.1.4'
F F 0.0727 0.0534 'International Tables Vol C Tables 4.2.6.8 and 6.1.1.4'
N N 0.0311 0.0180 'International Tables Vol C Tables 4.2.6.8 and 6.1.1.4'
O O 0.0492 0.0322 'International Tables Vol C Tables 4.2.6.8 and 6.1.1.4'

loop_
_geom_angle_atom_site_label_1
_geom_angle_atom_site_label_2
_geom_angle_atom_site_label_3
_geom_angle
_geom_angle_site_symmetry_1
_geom_angle_site_symmetry_3
_geom_angle_publ_flag
C007 N004 C00D 112.71(13) . . ?
C007 N004 C00J 124.33(14) . . ?
C00D N004 C00J 122.91(14) . . ?
C009 N005 C00A 109.90(11) . . ?
C00G N005 C009 113.35(12) . . ?
C00G N005 C00A 116.09(12) . . ?
C007 C006 C00A 111.71(12) . . ?
C007 C006 C00C 104.70(12) . . ?
C007 C006 H006 108.9(10) . . ?
C00A C006 H006 111.9(9) . . ?
C00C C006 C00A 106.76(12) . . ?
C00C C006 H006 112.7(10) . . ?
O002 C007 N004 124.37(15) . . ?
O002 C007 C006 127.08(14) . . ?
N004 C007 C006 108.54(13) . . ?
C00H C008 C00A 123.06(14) . . ?
C00I C008 C00A 118.79(15) . . ?
C00I C008 C00H 118.10(15) . . ?
N005 C009 C00B 111.94(13) . . ?
N005 C009 C00C 103.43(12) . . ?
N005 C009 H009 111.7(9) . . ?
C00B C009 C00C 114.06(12) . . ?
C00B C009 H009 107.4(9) . . ?
C00C C009 H009 108.3(9) . . ?
N005 C00A C006 101.41(11) . . ?
N005 C00A C008 117.54(13) . . ?
N005 C00A H00A 108.0(9) . . ?
C006 C00A H00A 110.8(9) . . ?
C008 C00A C006 112.40(12) . . ?
C008 C00A H00A 106.5(9) . . ?
C00M C00B C009 121.25(15) . . ?
C00M C00B C00N 118.84(15) . . ?
C00N C00B C009 119.78(15) . . ?
C006 C00C C009 105.49(12) . . ?
C006 C00C H00C 113.6(10) . . ?
C009 C00C H00C 110.5(10) . . ?
C00D C00C C006 104.25(12) . . ?
C00D C00C C009 113.13(12) . . ?
C00D C00C H00C 109.8(10) . . ?
O003 C00D N004 123.70(15) . . ?
O003 C00D C00C 127.97(15) . . ?
N004 C00D C00C 108.33(13) . . ?
C00K C00E C00G 120.23(15) . . ?
C00W C00E C00G 121.51(16) . . ?
C00W C00E C00K 118.19(16) . . ?
C00L C00F C00J 119.53(16) . . ?
C00L C00F C00O 119.19(16) . . ?
C00O C00F C00J 121.28(16) . . ?
N005 C00G C00E 112.75(14) . . ?
N005 C00G H00B 111.2(10) . . ?
N005 C00G H00D 106.6(10) . . ?
C00E C00G H00B 111.4(10) . . ?
C00E C00G H00D 110.2(10) . . ?
H00B C00G H00D 104.3(14) . . ?
C008 C00H H00H 119.4(12) . . ?
C00T C00H C008 120.64(17) . . ?
C00T C00H H00H 119.9(12) . . ?
C008 C00I H00I 118.1(10) . . ?
C00P C00I C008 121.01(17) . . ?
C00P C00I H00I 120.9(10) . . ?
N004 C00J C00F 112.73(13) . . ?
N004 C00J H00E 105.4(11) . . ?
N004 C00J H00F 105.8(10) . . ?
C00F C00J H00E 111.5(11) . . ?
C00F C00J H00F 110.7(10) . . ?
H00E C00J H00F 110.6(15) . . ?
C00E C00K H00K 118.1(12) . . ?
C00X C00K C00E 121.66(17) . . ?
C00X C00K H00K 120.2(12) . . ?
C00F C00L C00S 120.40(17) . . ?
C00F C00L H00L 118.6(12) . . ?
C00S C00L H00L 121.0(12) . . ?
C00B C00M C010 120.41(18) . . ?
C00B C00M H00M 119.2(12) . . ?
C010 C00M H00M 120.4(12) . . ?
C00B C00N C011 120.49(19) . . ?
C00B C00N H00N 119.5(12) . . ?
C011 C00N H00N 120.0(12) . . ?
C00F C00O H00O 119.8(11) . . ?
C00U C00O C00F 120.08(18) . . ?
C00U C00O H00O 120.2(11) . . ?
C00I C00P H00P 118.4(13) . . ?
C00R C00P C00I 120.07(17) . . ?
C00R C00P H00P 121.5(13) . . ?
F001 C00Q C00X 119.17(18) . . ?
F001 C00Q C00Z 117.96(17) . . ?
C00X C00Q C00Z 122.86(18) . . ?
C00P C00R C00T 120.01(16) . . ?
C00P C00R H00R 118.4(11) . . ?
C00T C00R H00R 121.5(11) . . ?
C00L C00S H00S 119.6(12) . . ?
C00V C00S C00L 120.00(19) . . ?
C00V C00S H00S 120.4(12) . . ?
C00H C00T H00T 118.0(11) . . ?
C00R C00T C00H 120.15(18) . . ?
C00R C00T H00T 121.8(11) . . ?
C00O C00U H00U 118.6(13) . . ?
C00V C00U C00O 120.33(18) . . ?
C00V C00U H00U 121.1(13) . . ?
C00S C00V H00V 120.2(13) . . ?
C00U C00V C00S 120.00(18) . . ?
C00U C00V H00V 119.7(13) . . ?
C00E C00W C00Z 121.07(18) . . ?
C00E C00W H00W 119.5(13) . . ?
C00Z C00W H00W 119.4(13) . . ?
C00K C00X H00X 121.9(12) . . ?
C00Q C00X C00K 118.02(18) . . ?
C00Q C00X H00X 120.1(13) . . ?
C010 C00Y H00Y 118.4(14) . . ?
C011 C00Y C010 119.41(18) . . ?
C011 C00Y H00Y 122.2(14) . . ?
C00Q C00Z C00W 118.19(18) . . ?
C00Q C00Z H00Z 120.6(15) . . ?
C00W C00Z H00Z 121.2(15) . . ?
C00M C010 H010 116.8(14) . . ?
C00Y C010 C00M 120.5(2) . . ?
C00Y C010 H010 122.7(14) . . ?
C00N C011 H011 119.6(13) . . ?
C00Y C011 C00N 120.4(2) . . ?
C00Y C011 H011 120.0(13) . . ?

loop_
_geom_bond_atom_site_label_1
_geom_bond_atom_site_label_2
_geom_bond_distance
_geom_bond_site_symmetry_2
_geom_bond_publ_flag
F001 C00Q 1.363(2) . ?
O002 C007 1.2101(19) . ?
O003 C00D 1.2106(19) . ?
N004 C007 1.381(2) . ?
N004 C00D 1.388(2) . ?
N004 C00J 1.470(2) . ?
N005 C009 1.4683(19) . ?
N005 C00A 1.4750(18) . ?
N005 C00G 1.466(2) . ?
C006 C007 1.511(2) . ?
C006 C00A 1.541(2) . ?
C006 C00C 1.533(2) . ?
C006 H006 0.990(17) . ?
C008 C00A 1.522(2) . ?
C008 C00H 1.400(2) . ?
C008 C00I 1.395(2) . ?
C009 C00B 1.517(2) . ?
C009 C00C 1.564(2) . ?
C009 H009 1.028(17) . ?
C00A H00A 1.024(17) . ?
C00B C00M 1.385(2) . ?
C00B C00N 1.387(2) . ?
C00C C00D 1.511(2) . ?
C00C H00C 0.982(18) . ?
C00E C00G 1.505(2) . ?
C00E C00K 1.386(2) . ?
C00E C00W 1.386(2) . ?
C00F C00J 1.513(2) . ?
C00F C00L 1.388(2) . ?
C00F C00O 1.390(2) . ?
C00G H00B 1.016(19) . ?
C00G H00D 0.985(18) . ?
C00H C00T 1.391(2) . ?
C00H H00H 0.95(2) . ?
C00I C00P 1.394(2) . ?
C00I H00I 1.012(19) . ?
C00J H00E 1.01(2) . ?
C00J H00F 0.984(19) . ?
C00K C00X 1.384(3) . ?
C00K H00K 0.980(19) . ?
C00L C00S 1.391(3) . ?
C00L H00L 0.96(2) . ?
C00M C010 1.389(3) . ?
C00M H00M 0.99(2) . ?
C00N C011 1.390(3) . ?
C00N H00N 0.97(2) . ?
C00O C00U 1.389(3) . ?
C00O H00O 1.01(2) . ?
C00P C00R 1.374(3) . ?
C00P H00P 1.00(2) . ?
C00Q C00X 1.366(3) . ?
C00Q C00Z 1.367(3) . ?
C00R C00T 1.387(3) . ?
C00R H00R 0.98(2) . ?
C00S C00V 1.379(3) . ?
C00S H00S 1.00(2) . ?
C00T H00T 0.97(2) . ?
C00U C00V 1.378(3) . ?
C00U H00U 0.96(2) . ?
C00V H00V 0.97(2) . ?
C00W C00Z 1.393(3) . ?
C00W H00W 0.99(2) . ?
C00X H00X 0.98(2) . ?
C00Y C010 1.380(3) . ?
C00Y C011 1.377(3) . ?
C00Y H00Y 0.98(2) . ?
C00Z H00Z 0.99(2) . ?
C010 H010 0.96(2) . ?
C011 H011 1.01(2) . ?

loop_
_geom_torsion_atom_site_label_1
_geom_torsion_atom_site_label_2
_geom_torsion_atom_site_label_3
_geom_torsion_atom_site_label_4
_geom_torsion
_geom_torsion_site_symmetry_1
_geom_torsion_site_symmetry_2
_geom_torsion_site_symmetry_3
_geom_torsion_site_symmetry_4
_geom_torsion_publ_flag
F001 C00Q C00X C00K -179.01(16) . . . . ?
F001 C00Q C00Z C00W 179.20(17) . . . . ?
N005 C009 C00B C00M -33.8(2) . . . . ?
N005 C009 C00B C00N 150.36(15) . . . . ?
N005 C009 C00C C006 -11.97(15) . . . . ?
N005 C009 C00C C00D 101.36(14) . . . . ?
C006 C00C C00D O003 -167.81(15) . . . . ?
C006 C00C C00D N004 12.14(16) . . . . ?
C007 N004 C00D O003 171.08(15) . . . . ?
C007 N004 C00D C00C -8.87(17) . . . . ?
C007 N004 C00J C00F -88.20(19) . . . . ?
C007 C006 C00A N005 -86.04(14) . . . . ?
C007 C006 C00A C008 147.57(13) . . . . ?
C007 C006 C00C C009 108.57(13) . . . . ?
C007 C006 C00C C00D -10.83(15) . . . . ?
C008 C00H C00T C00R 1.1(3) . . . . ?
C008 C00I C00P C00R 1.2(3) . . . . ?
C009 N005 C00A C006 -37.54(15) . . . . ?
C009 N005 C00A C008 85.38(16) . . . . ?
C009 N005 C00G C00E 164.02(13) . . . . ?
C009 C00B C00M C010 -175.45(17) . . . . ?
C009 C00B C00N C011 175.07(17) . . . . ?
C009 C00C C00D O003 78.1(2) . . . . ?
C009 C00C C00D N004 -101.95(14) . . . . ?
C00A N005 C009 C00B 154.84(12) . . . . ?
C00A N005 C009 C00C 31.60(15) . . . . ?
C00A N005 C00G C00E -67.37(17) . . . . ?
C00A C006 C007 O002 -59.5(2) . . . . ?
C00A C006 C007 N004 121.39(13) . . . . ?
C00A C006 C00C C009 -10.01(15) . . . . ?
C00A C006 C00C C00D -129.41(13) . . . . ?
C00A C008 C00H C00T -177.68(15) . . . . ?
C00A C008 C00I C00P 176.64(15) . . . . ?
C00B C009 C00C C006 -133.80(13) . . . . ?
C00B C009 C00C C00D -20.46(19) . . . . ?
C00B C00M C010 C00Y 0.4(3) . . . . ?
C00B C00N C011 C00Y 0.5(3) . . . . ?
C00C C006 C007 O002 -174.62(16) . . . . ?
C00C C006 C007 N004 6.23(16) . . . . ?
C00C C006 C00A N005 27.86(15) . . . . ?
C00C C006 C00A C008 -98.53(14) . . . . ?
C00C C009 C00B C00M 83.25(19) . . . . ?
C00C C009 C00B C00N -92.64(18) . . . . ?
C00D N004 C007 O002 -177.66(15) . . . . ?
C00D N004 C007 C006 1.52(17) . . . . ?
C00D N004 C00J C00F 89.06(19) . . . . ?
C00E C00K C00X C00Q -0.4(3) . . . . ?
C00E C00W C00Z C00Q 0.0(3) . . . . ?
C00F C00L C00S C00V 0.4(3) . . . . ?
C00F C00O C00U C00V 0.7(3) . . . . ?
C00G N005 C009 C00B -73.44(16) . . . . ?
C00G N005 C009 C00C 163.33(12) . . . . ?
C00G N005 C00A C006 -167.82(13) . . . . ?
C00G N005 C00A C008 -44.89(19) . . . . ?
C00G C00E C00K C00X -177.38(16) . . . . ?
C00G C00E C00W C00Z 177.54(17) . . . . ?
C00H C008 C00A N005 -66.41(19) . . . . ?
C00H C008 C00A C006 50.7(2) . . . . ?
C00H C008 C00I C00P -0.8(2) . . . . ?
C00I C008 C00A N005 116.25(16) . . . . ?
C00I C008 C00A C006 -126.61(15) . . . . ?
C00I C008 C00H C00T -0.3(2) . . . . ?
C00I C00P C00R C00T -0.4(3) . . . . ?
C00J N004 C007 O002 -0.2(2) . . . . ?
C00J N004 C007 C006 179.02(13) . . . . ?
C00J N004 C00D O003 -6.5(2) . . . . ?
C00J N004 C00D C00C 173.59(13) . . . . ?
C00J C00F C00L C00S -179.99(16) . . . . ?
C00J C00F C00O C00U 179.45(16) . . . . ?
C00K C00E C00G N005 -57.0(2) . . . . ?
C00K C00E C00W C00Z 0.6(3) . . . . ?
C00L C00F C00J N004 102.86(18) . . . . ?
C00L C00F C00O C00U -0.8(3) . . . . ?
C00L C00S C00V C00U -0.4(3) . . . . ?
C00M C00B C00N C011 -0.9(3) . . . . ?
C00N C00B C00M C010 0.5(3) . . . . ?
C00O C00F C00J N004 -77.4(2) . . . . ?
C00O C00F C00L C00S 0.2(3) . . . . ?
C00O C00U C00V C00S -0.1(3) . . . . ?
C00P C00R C00T C00H -0.7(3) . . . . ?
C00W C00E C00G N005 126.06(17) . . . . ?
C00W C00E C00K C00X -0.4(3) . . . . ?
C00X C00Q C00Z C00W -0.9(3) . . . . ?
C00Z C00Q C00X C00K 1.1(3) . . . . ?
C010 C00Y C011 C00N 0.3(3) . . . . ?
C011 C00Y C010 C00M -0.7(3) . . . . ?
